data_7106565
loop_
_publ_author_name
'Christine A. Caputo'
'Zhongliang Zhu'
'Zachary D. Brown'
'James C. Fettinger'
'Philip P. Power'
"'Philip Power"

_publ_section_title
;
 Activation of olefins with low-valent gallium compounds under ambient
 conditions
;
_journal_name_full Chem.Commun.
_journal_page_first 7506
_journal_paper_doi 10.1039/c1cc11676b
_journal_volume 47
_journal_year 2011
_chemical_formula_moiety 'C76 H90 Ga2'
_chemical_formula_sum 'C76 H90 Ga2'
_chemical_formula_weight 1142.92
_chemical_melting_point 219
_chemical_name_common Ar'Ga{CH2CH(Ph)}2GaAr'
_chemical_name_systematic
;
?
;
_space_group_IT_number 14
_symmetry_cell_setting monoclinic
_symmetry_space_group_name_Hall '-P 2yn'
_symmetry_space_group_name_H-M 'P 1 21/n 1'
_atom_sites_solution_hydrogens geom
_atom_sites_solution_primary direct
_atom_sites_solution_secondary difmap
_audit_creation_method SHELXL-97
_cell_angle_alpha 90.00
_cell_angle_beta 94.241(11)
_cell_angle_gamma 90.00
_cell_formula_units_Z 2
_cell_length_a 11.216(7)
_cell_length_b 11.335(7)
_cell_length_c 24.561(15)
_cell_measurement_reflns_used 7213
_cell_measurement_temperature 90(2)
_cell_measurement_theta_max 67.60
_cell_measurement_theta_min 3.62
_cell_volume 3114(3)
_computing_cell_refinement 'SAINT (7.60A) (Bruker, 2008)'
_computing_data_collection 'Apex2 (1.0.27) (Bruker, 2004)'
_computing_data_reduction 'SAINT (7.60A) (Bruker, 2008)'
_computing_molecular_graphics 'SHELXTL 5.1, XP (Sheldrick, 1994)'
_computing_publication_material SHELXL97
_computing_structure_refinement 'SHELXL-97 (Sheldrick, 1997)'
_computing_structure_solution 'SHELXS-97 (Sheldrick, 1997)'
_diffrn_ambient_temperature 90(2)
_diffrn_measured_fraction_theta_full 0.936
_diffrn_measured_fraction_theta_max 0.936
_diffrn_measurement_device_type 'Bruker APEX-II DUO CCD'
_diffrn_measurement_method '\f and \w scans'
_diffrn_radiation_monochromator graphite
_diffrn_radiation_source 'fine-focus sealed tube'
_diffrn_radiation_type CuK\a
_diffrn_radiation_wavelength 1.54178
_diffrn_reflns_av_R_equivalents 0.0255
_diffrn_reflns_av_sigmaI/netI 0.0348
_diffrn_reflns_limit_h_max 13
_diffrn_reflns_limit_h_min -13
_diffrn_reflns_limit_k_max 11
_diffrn_reflns_limit_k_min -13
_diffrn_reflns_limit_l_max 29
_diffrn_reflns_limit_l_min -21
_diffrn_reflns_number 10665
_diffrn_reflns_theta_full 67.35
_diffrn_reflns_theta_max 67.35
_diffrn_reflns_theta_min 10.08
_exptl_absorpt_coefficient_mu 1.366
_exptl_absorpt_correction_T_max 0.9274
_exptl_absorpt_correction_T_min 0.7186
_exptl_absorpt_correction_type multi-scan
_exptl_absorpt_process_details 'SADABS 2008/2 (Sheldrick, 2008)'
_exptl_crystal_colour Colourless
_exptl_crystal_density_diffrn 1.219
_exptl_crystal_description Rods
_exptl_crystal_F_000 1216
_exptl_crystal_size_max 0.26
_exptl_crystal_size_mid 0.08
_exptl_crystal_size_min 0.06
_refine_diff_density_max 0.643
_refine_diff_density_min -0.764
_refine_diff_density_rms 0.079
_refine_ls_extinction_method none
_refine_ls_goodness_of_fit_ref 1.052
_refine_ls_hydrogen_treatment constr
_refine_ls_matrix_type full
_refine_ls_number_parameters 352
_refine_ls_number_reflns 5240
_refine_ls_number_restraints 0
_refine_ls_restrained_S_all 1.052
_refine_ls_R_factor_all 0.0467
_refine_ls_R_factor_gt 0.0430
_refine_ls_shift/su_max 0.001
_refine_ls_shift/su_mean 0.000
_refine_ls_structure_factor_coef Fsqd
_refine_ls_weighting_details 'calc w=1/[\s^2^(Fo^2^)+(0.0854P)^2^+0.7165P] where P=(Fo^2^+2Fc^2^)/3'
_refine_ls_weighting_scheme calc
_refine_ls_wR_factor_gt 0.1140
_refine_ls_wR_factor_ref 0.1184
_reflns_number_gt 4756
_reflns_number_total 5240
_reflns_threshold_expression I>2\s(I)
_cod_data_source_file c1cc11676b.txt
_cod_data_source_block CC23
_cod_original_sg_symbol_H-M 'P 21/n'
_cod_database_code 7106565

loop_
_symmetry_equiv_pos_as_xyz
'x, y, z'
'-x+1/2, y+1/2, -z+1/2'
'-x, -y, -z'
'x-1/2, -y-1/2, z-1/2'

loop_
_atom_site_label
_atom_site_type_symbol
_atom_site_fract_x
_atom_site_fract_y
_atom_site_fract_z
_atom_site_U_iso_or_equiv
_atom_site_adp_type
_atom_site_occupancy
_atom_site_symmetry_multiplicity
_atom_site_calc_flag
_atom_site_refinement_flags
_atom_site_disorder_assembly
_atom_site_disorder_group
Ga1 Ga 0.949912(19) 1.01229(2) 0.065408(9) 0.01989(12) Uani 1 1 d . . .
C31 C 1.12209(16) 1.03975(18) 0.05178(8) 0.0226(4) Uani 1 1 d . . .
H31A H 1.1222 1.1203 0.0352 0.027 Uiso 1 1 calc R . .
C33 C 1.22171(17) 1.0449(2) 0.09702(8) 0.0240(4) Uani 1 1 d . . .
C38 C 1.30019(18) 0.9503(2) 0.10844(8) 0.0260(4) Uani 1 1 d . . .
H38A H 1.2864 0.8774 0.0900 0.031 Uiso 1 1 calc R . .
C37 C 1.39875(18) 0.9618(2) 0.14665(9) 0.0284(4) Uani 1 1 d . . .
H37A H 1.4505 0.8965 0.1542 0.034 Uiso 1 1 calc R . .
C36 C 1.42098(18) 1.0679(2) 0.17348(8) 0.0304(5) Uani 1 1 d . . .
H36A H 1.4890 1.0765 0.1986 0.037 Uiso 1 1 calc R . .
C35 C 1.34238(19) 1.1620(2) 0.16319(8) 0.0305(4) Uani 1 1 d . . .
H35A H 1.3564 1.2348 0.1818 0.037 Uiso 1 1 calc R . .
C34 C 1.24351(17) 1.14998(19) 0.12588(8) 0.0262(4) Uani 1 1 d . . .
H34A H 1.1899 1.2143 0.1199 0.031 Uiso 1 1 calc R . .
C32 C 0.84991(17) 1.0435(2) -0.00386(7) 0.0246(4) Uani 1 1 d . . .
H32A H 0.7646 1.0347 0.0032 0.030 Uiso 1 1 calc R . .
H32B H 0.8625 1.1262 -0.0151 0.030 Uiso 1 1 calc R . .
C1 C 0.85673(16) 0.96281(18) 0.12766(7) 0.0201(4) Uani 1 1 d . . .
C2 C 0.79546(16) 0.85406(18) 0.12380(7) 0.0218(4) Uani 1 1 d . . .
C3 C 0.71740(17) 0.82208(18) 0.16321(8) 0.0250(4) Uani 1 1 d . . .
H3A H 0.6768 0.7486 0.1603 0.030 Uiso 1 1 calc R . .
C4 C 0.69882(17) 0.8972(2) 0.20671(8) 0.0259(4) Uani 1 1 d . . .
H4A H 0.6451 0.8755 0.2331 0.031 Uiso 1 1 calc R . .
C5 C 0.75971(19) 1.00458(18) 0.21117(9) 0.0242(4) Uani 1 1 d . . .
H5A H 0.7470 1.0562 0.2407 0.029 Uiso 1 1 calc R . .
C6 C 0.83912(16) 1.03670(18) 0.17258(8) 0.0209(4) Uani 1 1 d . . .
C19 C 0.91125(16) 1.14871(17) 0.18018(7) 0.0216(4) Uani 1 1 d . . .
C20 C 0.88108(17) 1.25077(18) 0.14919(8) 0.0233(4) Uani 1 1 d . . .
C25 C 0.76448(17) 1.25698(19) 0.11234(8) 0.0259(4) Uani 1 1 d . . .
H25A H 0.7443 1.1754 0.0992 0.031 Uiso 1 1 calc R . .
C26 C 0.66354(19) 1.2998(2) 0.14667(10) 0.0376(5) Uani 1 1 d . . .
H26A H 0.5886 1.3042 0.1236 0.056 Uiso 1 1 calc R . .
H26B H 0.6835 1.3781 0.1616 0.056 Uiso 1 1 calc R . .
H26C H 0.6543 1.2444 0.1767 0.056 Uiso 1 1 calc R . .
C27 C 0.7729(2) 1.3363(2) 0.06229(9) 0.0366(5) Uani 1 1 d . . .
H27A H 0.8374 1.3083 0.0408 0.055 Uiso 1 1 calc R . .
H27B H 0.7896 1.4175 0.0742 0.055 Uiso 1 1 calc R . .
H27C H 0.6969 1.3340 0.0398 0.055 Uiso 1 1 calc R . .
C21 C 0.95254(18) 1.35114(19) 0.15701(8) 0.0264(4) Uani 1 1 d . . .
H21A H 0.9348 1.4195 0.1355 0.032 Uiso 1 1 calc R . .
C22 C 1.04960(17) 1.35238(18) 0.19596(8) 0.0269(4) Uani 1 1 d . . .
H22A H 1.0967 1.4217 0.2012 0.032 Uiso 1 1 calc R . .
C23 C 1.07748(16) 1.25265(18) 0.22700(8) 0.0249(4) Uani 1 1 d . . .
H23A H 1.1430 1.2547 0.2538 0.030 Uiso 1 1 calc R . .
C24 C 1.01052(16) 1.14882(18) 0.21944(8) 0.0227(4) Uani 1 1 d . . .
C28 C 1.04352(17) 1.03965(18) 0.25414(8) 0.0241(4) Uani 1 1 d . . .
H28A H 0.9893 0.9741 0.2408 0.029 Uiso 1 1 calc R . .
C29 C 1.0225(2) 1.0614(2) 0.31400(9) 0.0326(5) Uani 1 1 d . . .
H29A H 0.9398 1.0872 0.3169 0.049 Uiso 1 1 calc R . .
H29B H 1.0774 1.1226 0.3288 0.049 Uiso 1 1 calc R . .
H29C H 1.0367 0.9882 0.3347 0.049 Uiso 1 1 calc R . .
C30 C 1.1729(2) 0.9989(2) 0.24849(10) 0.0323(5) Uani 1 1 d . . .
H30A H 1.1897 0.9291 0.2713 0.048 Uiso 1 1 calc R . .
H30B H 1.2282 1.0624 0.2603 0.048 Uiso 1 1 calc R . .
H30C H 1.1832 0.9792 0.2103 0.048 Uiso 1 1 calc R . .
C7 C 0.81812(17) 0.77077(17) 0.07799(8) 0.0234(4) Uani 1 1 d . . .
C8 C 0.72604(17) 0.74487(18) 0.03686(8) 0.0243(4) Uani 1 1 d . . .
C9 C 0.75182(19) 0.67271(19) -0.00676(8) 0.0275(4) Uani 1 1 d . . .
H9A H 0.6906 0.6552 -0.0344 0.033 Uiso 1 1 calc R . .
C10 C 0.8652(2) 0.62618(18) -0.01044(8) 0.0293(4) Uani 1 1 d . . .
H10A H 0.8822 0.5797 -0.0411 0.035 Uiso 1 1 calc R . .
C11 C 0.95455(19) 0.64781(19) 0.03106(9) 0.0285(4) Uani 1 1 d . . .
H11A H 1.0313 0.6136 0.0287 0.034 Uiso 1 1 calc R . .
C12 C 0.93375(18) 0.71873(18) 0.07605(8) 0.0257(4) Uani 1 1 d . . .
C16 C 1.03381(18) 0.73465(18) 0.12246(8) 0.0274(4) Uani 1 1 d . . .
H16A H 1.0520 0.8209 0.1255 0.033 Uiso 1 1 calc R . .
C18 C 1.15085(19) 0.6707(2) 0.11140(10) 0.0345(5) Uani 1 1 d . . .
H18A H 1.2104 0.6839 0.1420 0.052 Uiso 1 1 calc R . .
H18B H 1.1811 0.7015 0.0778 0.052 Uiso 1 1 calc R . .
H18C H 1.1355 0.5859 0.1073 0.052 Uiso 1 1 calc R . .
C17 C 0.9960(2) 0.6929(2) 0.17856(9) 0.0329(5) Uani 1 1 d . . .
H17A H 1.0622 0.7049 0.2063 0.049 Uiso 1 1 calc R . .
H17B H 0.9752 0.6090 0.1766 0.049 Uiso 1 1 calc R . .
H17C H 0.9264 0.7385 0.1883 0.049 Uiso 1 1 calc R . .
C13 C 0.59706(18) 0.7891(2) 0.03932(8) 0.0275(4) Uani 1 1 d . . .
H13A H 0.5959 0.8492 0.0691 0.033 Uiso 1 1 calc R . .
C15 C 0.5168(2) 0.6850(2) 0.05377(9) 0.0378(5) Uani 1 1 d . . .
H15A H 0.5493 0.6484 0.0879 0.057 Uiso 1 1 calc R . .
H15B H 0.5142 0.6265 0.0243 0.057 Uiso 1 1 calc R . .
H15C H 0.4358 0.7138 0.0583 0.057 Uiso 1 1 calc R . .
C14 C 0.54556(18) 0.8461(2) -0.01417(9) 0.0314(5) Uani 1 1 d . . .
H14A H 0.5964 0.9123 -0.0235 0.047 Uiso 1 1 calc R . .
H14B H 0.4645 0.8748 -0.0095 0.047 Uiso 1 1 calc R . .
H14C H 0.5430 0.7875 -0.0436 0.047 Uiso 1 1 calc R . .

loop_
_atom_site_aniso_label
_atom_site_aniso_U_11
_atom_site_aniso_U_22
_atom_site_aniso_U_33
_atom_site_aniso_U_23
_atom_site_aniso_U_13
_atom_site_aniso_U_12
Ga1 0.01815(17) 0.02705(17) 0.01419(17) -0.00087(8) -0.00075(11) 0.00053(8)
C31 0.0207(9) 0.0294(10) 0.0176(9) -0.0003(8) 0.0002(7) 0.0003(8)
C33 0.0203(9) 0.0350(11) 0.0170(9) 0.0026(8) 0.0026(7) -0.0007(8)
C38 0.0247(9) 0.0324(11) 0.0205(9) -0.0030(8) -0.0005(8) -0.0014(8)
C37 0.0239(10) 0.0382(11) 0.0227(10) 0.0010(9) -0.0006(8) 0.0043(8)
C36 0.0217(9) 0.0472(13) 0.0214(9) -0.0027(9) -0.0051(8) -0.0029(9)
C35 0.0310(10) 0.0362(12) 0.0241(10) -0.0051(8) 0.0012(8) -0.0053(9)
C34 0.0260(9) 0.0318(11) 0.0208(9) 0.0017(8) 0.0019(8) 0.0029(8)
C32 0.0208(9) 0.0359(11) 0.0166(9) -0.0026(8) -0.0014(7) 0.0025(8)
C1 0.0184(8) 0.0259(9) 0.0155(8) 0.0023(7) -0.0014(7) 0.0012(7)
C2 0.0208(8) 0.0269(10) 0.0170(8) -0.0004(7) -0.0037(7) 0.0008(7)
C3 0.0234(9) 0.0280(10) 0.0228(9) 0.0012(8) -0.0030(7) -0.0040(8)
C4 0.0221(9) 0.0372(11) 0.0182(9) 0.0019(8) -0.0011(7) -0.0020(8)
C5 0.0233(10) 0.0319(11) 0.0169(10) -0.0034(7) -0.0016(8) 0.0019(7)
C6 0.0195(9) 0.0266(10) 0.0158(8) -0.0008(8) -0.0040(7) 0.0011(7)
C19 0.0206(8) 0.0279(10) 0.0162(8) -0.0044(7) 0.0013(7) 0.0018(7)
C20 0.0225(9) 0.0290(10) 0.0181(8) -0.0028(7) 0.0000(7) 0.0008(7)
C25 0.0252(9) 0.0286(10) 0.0228(9) -0.0008(8) -0.0053(8) 0.0004(8)
C26 0.0260(10) 0.0519(15) 0.0339(12) -0.0066(10) -0.0047(9) 0.0058(10)
C27 0.0380(11) 0.0417(13) 0.0284(11) 0.0053(10) -0.0100(9) -0.0020(10)
C21 0.0266(9) 0.0278(10) 0.0245(9) -0.0004(8) -0.0002(8) 0.0021(8)
C22 0.0236(9) 0.0275(10) 0.0292(10) -0.0052(8) -0.0002(8) -0.0024(8)
C23 0.0199(9) 0.0308(11) 0.0231(9) -0.0053(8) -0.0037(7) 0.0008(8)
C24 0.0202(8) 0.0286(10) 0.0189(9) -0.0039(8) -0.0001(7) 0.0014(7)
C28 0.0217(9) 0.0279(10) 0.0222(9) -0.0009(8) -0.0022(7) -0.0004(8)
C29 0.0340(11) 0.0385(12) 0.0252(10) 0.0013(9) 0.0025(8) -0.0007(9)
C30 0.0282(11) 0.0375(12) 0.0310(12) 0.0056(8) 0.0018(10) 0.0066(8)
C7 0.0271(9) 0.0232(9) 0.0195(9) 0.0005(7) -0.0003(8) -0.0037(7)
C8 0.0269(10) 0.0246(10) 0.0212(9) 0.0001(8) -0.0011(8) -0.0037(7)
C9 0.0327(10) 0.0278(10) 0.0210(9) -0.0018(8) -0.0048(8) -0.0031(8)
C10 0.0406(11) 0.0245(10) 0.0225(9) -0.0034(8) 0.0015(8) 0.0034(9)
C11 0.0314(10) 0.0253(10) 0.0283(10) -0.0005(8) -0.0011(8) 0.0056(8)
C12 0.0296(10) 0.0230(10) 0.0239(9) 0.0015(8) -0.0014(8) -0.0009(8)
C16 0.0290(10) 0.0252(10) 0.0270(10) -0.0005(8) -0.0055(8) 0.0032(8)
C18 0.0290(10) 0.0357(12) 0.0377(12) 0.0005(10) -0.0048(9) 0.0054(9)
C17 0.0385(11) 0.0339(11) 0.0249(10) 0.0018(9) -0.0065(9) 0.0050(9)
C13 0.0250(9) 0.0369(11) 0.0204(9) -0.0051(8) -0.0009(8) -0.0032(8)
C15 0.0309(11) 0.0541(15) 0.0280(11) 0.0063(10) -0.0006(9) -0.0100(10)
C14 0.0263(10) 0.0380(12) 0.0295(11) -0.0006(9) -0.0013(8) 0.0000(8)

loop_
_atom_type_symbol
_atom_type_description
_atom_type_scat_dispersion_real
_atom_type_scat_dispersion_imag
_atom_type_scat_source
C C 0.0181 0.0091 'International Tables Vol C Tables 4.2.6.8 and 6.1.1.4'
H H 0.0000 0.0000 'International Tables Vol C Tables 4.2.6.8 and 6.1.1.4'
Ga Ga -1.2846 0.7763 'International Tables Vol C Tables 4.2.6.8 and 6.1.1.4'

loop_
_geom_angle_atom_site_label_1
_geom_angle_atom_site_label_2
_geom_angle_atom_site_label_3
_geom_angle
_geom_angle_site_symmetry_1
_geom_angle_site_symmetry_3
_geom_angle_publ_flag
C1 Ga1 C32 114.16(9) . . ?
C1 Ga1 C31 137.38(8) . . ?
C32 Ga1 C31 108.46(8) . . ?
C33 C31 C32 113.43(16) . 3_775 ?
C33 C31 Ga1 123.29(14) . . ?
C32 C31 Ga1 106.38(13) 3_775 . ?
C33 C31 H31A 103.9 . . ?
C32 C31 H31A 103.9 3_775 . ?
Ga1 C31 H31A 103.9 . . ?
C34 C33 C38 117.78(18) . . ?
C34 C33 C31 119.71(18) . . ?
C38 C33 C31 122.31(19) . . ?
C37 C38 C33 121.0(2) . . ?
C37 C38 H38A 119.5 . . ?
C33 C38 H38A 119.5 . . ?
C36 C37 C38 120.3(2) . . ?
C36 C37 H37A 119.9 . . ?
C38 C37 H37A 119.9 . . ?
C37 C36 C35 119.25(19) . . ?
C37 C36 H36A 120.4 . . ?
C35 C36 H36A 120.4 . . ?
C34 C35 C36 120.4(2) . . ?
C34 C35 H35A 119.8 . . ?
C36 C35 H35A 119.8 . . ?
C35 C34 C33 121.21(19) . . ?
C35 C34 H34A 119.4 . . ?
C33 C34 H34A 119.4 . . ?
C31 C32 Ga1 113.82(14) 3_775 . ?
C31 C32 H32A 108.8 3_775 . ?
Ga1 C32 H32A 108.8 . . ?
C31 C32 H32B 108.8 3_775 . ?
Ga1 C32 H32B 108.8 . . ?
H32A C32 H32B 107.7 . . ?
C6 C1 C2 118.40(17) . . ?
C6 C1 Ga1 122.95(15) . . ?
C2 C1 Ga1 118.30(14) . . ?
C3 C2 C1 120.40(18) . . ?
C3 C2 C7 120.22(18) . . ?
C1 C2 C7 119.34(17) . . ?
C4 C3 C2 120.55(19) . . ?
C4 C3 H3A 119.7 . . ?
C2 C3 H3A 119.7 . . ?
C3 C4 C5 119.52(19) . . ?
C3 C4 H4A 120.2 . . ?
C5 C4 H4A 120.2 . . ?
C4 C5 C6 120.47(19) . . ?
C4 C5 H5A 119.8 . . ?
C6 C5 H5A 119.8 . . ?
C5 C6 C1 120.62(19) . . ?
C5 C6 C19 119.88(17) . . ?
C1 C6 C19 119.43(17) . . ?
C20 C19 C24 120.71(18) . . ?
C20 C19 C6 121.16(17) . . ?
C24 C19 C6 118.14(17) . . ?
C21 C20 C19 118.75(18) . . ?
C21 C20 C25 119.90(18) . . ?
C19 C20 C25 120.99(18) . . ?
C27 C25 C20 113.56(17) . . ?
C27 C25 C26 110.22(19) . . ?
C20 C25 C26 108.68(17) . . ?
C27 C25 H25A 108.1 . . ?
C20 C25 H25A 108.1 . . ?
C26 C25 H25A 108.1 . . ?
C25 C26 H26A 109.5 . . ?
C25 C26 H26B 109.5 . . ?
H26A C26 H26B 109.5 . . ?
C25 C26 H26C 109.5 . . ?
H26A C26 H26C 109.5 . . ?
H26B C26 H26C 109.5 . . ?
C25 C27 H27A 109.5 . . ?
C25 C27 H27B 109.5 . . ?
H27A C27 H27B 109.5 . . ?
C25 C27 H27C 109.5 . . ?
H27A C27 H27C 109.5 . . ?
H27B C27 H27C 109.5 . . ?
C22 C21 C20 120.87(19) . . ?
C22 C21 H21A 119.6 . . ?
C20 C21 H21A 119.6 . . ?
C23 C22 C21 120.12(19) . . ?
C23 C22 H22A 119.9 . . ?
C21 C22 H22A 119.9 . . ?
C22 C23 C24 121.00(17) . . ?
C22 C23 H23A 119.5 . . ?
C24 C23 H23A 119.5 . . ?
C23 C24 C19 118.50(18) . . ?
C23 C24 C28 119.96(17) . . ?
C19 C24 C28 121.52(18) . . ?
C29 C28 C24 110.94(17) . . ?
C29 C28 C30 110.45(17) . . ?
C24 C28 C30 112.51(17) . . ?
C29 C28 H28A 107.6 . . ?
C24 C28 H28A 107.6 . . ?
C30 C28 H28A 107.6 . . ?
C28 C29 H29A 109.5 . . ?
C28 C29 H29B 109.5 . . ?
H29A C29 H29B 109.5 . . ?
C28 C29 H29C 109.5 . . ?
H29A C29 H29C 109.5 . . ?
H29B C29 H29C 109.5 . . ?
C28 C30 H30A 109.5 . . ?
C28 C30 H30B 109.5 . . ?
H30A C30 H30B 109.5 . . ?
C28 C30 H30C 109.5 . . ?
H30A C30 H30C 109.5 . . ?
H30B C30 H30C 109.5 . . ?
C8 C7 C12 120.33(19) . . ?
C8 C7 C2 120.47(18) . . ?
C12 C7 C2 119.20(17) . . ?
C9 C8 C7 119.08(18) . . ?
C9 C8 C13 118.07(17) . . ?
C7 C8 C13 122.80(18) . . ?
C10 C9 C8 121.10(18) . . ?
C10 C9 H9A 119.5 . . ?
C8 C9 H9A 119.5 . . ?
C9 C10 C11 119.85(19) . . ?
C9 C10 H10A 120.1 . . ?
C11 C10 H10A 120.1 . . ?
C10 C11 C12 121.62(19) . . ?
C10 C11 H11A 119.2 . . ?
C12 C11 H11A 119.2 . . ?
C11 C12 C7 117.91(18) . . ?
C11 C12 C16 119.57(18) . . ?
C7 C12 C16 122.49(19) . . ?
C18 C16 C17 107.88(17) . . ?
C18 C16 C12 113.29(18) . . ?
C17 C16 C12 112.85(18) . . ?
C18 C16 H16A 107.5 . . ?
C17 C16 H16A 107.5 . . ?
C12 C16 H16A 107.5 . . ?
C16 C18 H18A 109.5 . . ?
C16 C18 H18B 109.5 . . ?
H18A C18 H18B 109.5 . . ?
C16 C18 H18C 109.5 . . ?
H18A C18 H18C 109.5 . . ?
H18B C18 H18C 109.5 . . ?
C16 C17 H17A 109.5 . . ?
C16 C17 H17B 109.5 . . ?
H17A C17 H17B 109.5 . . ?
C16 C17 H17C 109.5 . . ?
H17A C17 H17C 109.5 . . ?
H17B C17 H17C 109.5 . . ?
C8 C13 C14 113.50(17) . . ?
C8 C13 C15 109.09(18) . . ?
C14 C13 C15 109.24(17) . . ?
C8 C13 H13A 108.3 . . ?
C14 C13 H13A 108.3 . . ?
C15 C13 H13A 108.3 . . ?
C13 C15 H15A 109.5 . . ?
C13 C15 H15B 109.5 . . ?
H15A C15 H15B 109.5 . . ?
C13 C15 H15C 109.5 . . ?
H15A C15 H15C 109.5 . . ?
H15B C15 H15C 109.5 . . ?
C13 C14 H14A 109.5 . . ?
C13 C14 H14B 109.5 . . ?
H14A C14 H14B 109.5 . . ?
C13 C14 H14C 109.5 . . ?
H14A C14 H14C 109.5 . . ?
H14B C14 H14C 109.5 . . ?

loop_
_geom_bond_atom_site_label_1
_geom_bond_atom_site_label_2
_geom_bond_distance
_geom_bond_site_symmetry_2
_geom_bond_publ_flag
Ga1 C1 1.995(2) . ?
Ga1 C32 1.999(2) . ?
Ga1 C31 2.008(2) . ?
C31 C33 1.518(3) . ?
C31 C32 1.559(3) 3_775 ?
C31 H31A 1.0000 . ?
C33 C34 1.398(3) . ?
C33 C38 1.402(3) . ?
C38 C37 1.402(3) . ?
C38 H38A 0.9500 . ?
C37 C36 1.385(3) . ?
C37 H37A 0.9500 . ?
C36 C35 1.395(3) . ?
C36 H36A 0.9500 . ?
C35 C34 1.392(3) . ?
C35 H35A 0.9500 . ?
C34 H34A 0.9500 . ?
C32 C31 1.559(3) 3_775 ?
C32 H32A 0.9900 . ?
C32 H32B 0.9900 . ?
C1 C6 1.411(3) . ?
C1 C2 1.411(3) . ?
C2 C3 1.400(3) . ?
C2 C7 1.505(3) . ?
C3 C4 1.394(3) . ?
C3 H3A 0.9500 . ?
C4 C5 1.396(3) . ?
C4 H4A 0.9500 . ?
C5 C6 1.396(3) . ?
C5 H5A 0.9500 . ?
C6 C19 1.510(3) . ?
C19 C20 1.412(3) . ?
C19 C24 1.418(3) . ?
C20 C21 1.397(3) . ?
C20 C25 1.536(3) . ?
C25 C27 1.532(3) . ?
C25 C26 1.539(3) . ?
C25 H25A 1.0000 . ?
C26 H26A 0.9800 . ?
C26 H26B 0.9800 . ?
C26 H26C 0.9800 . ?
C27 H27A 0.9800 . ?
C27 H27B 0.9800 . ?
C27 H27C 0.9800 . ?
C21 C22 1.395(3) . ?
C21 H21A 0.9500 . ?
C22 C23 1.386(3) . ?
C22 H22A 0.9500 . ?
C23 C24 1.401(3) . ?
C23 H23A 0.9500 . ?
C24 C28 1.532(3) . ?
C28 C29 1.526(3) . ?
C28 C30 1.539(3) . ?
C28 H28A 1.0000 . ?
C29 H29A 0.9800 . ?
C29 H29B 0.9800 . ?
C29 H29C 0.9800 . ?
C30 H30A 0.9800 . ?
C30 H30B 0.9800 . ?
C30 H30C 0.9800 . ?
C7 C8 1.421(3) . ?
C7 C12 1.429(3) . ?
C8 C9 1.395(3) . ?
C8 C13 1.536(3) . ?
C9 C10 1.386(3) . ?
C9 H9A 0.9500 . ?
C10 C11 1.397(3) . ?
C10 H10A 0.9500 . ?
C11 C12 1.400(3) . ?
C11 H11A 0.9500 . ?
C12 C16 1.550(3) . ?
C16 C18 1.541(3) . ?
C16 C17 1.546(3) . ?
C16 H16A 1.0000 . ?
C18 H18A 0.9800 . ?
C18 H18B 0.9800 . ?
C18 H18C 0.9800 . ?
C17 H17A 0.9800 . ?
C17 H17B 0.9800 . ?
C17 H17C 0.9800 . ?
C13 C14 1.538(3) . ?
C13 C15 1.542(3) . ?
C13 H13A 1.0000 . ?
C15 H15A 0.9800 . ?
C15 H15B 0.9800 . ?
C15 H15C 0.9800 . ?
C14 H14A 0.9800 . ?
C14 H14B 0.9800 . ?
C14 H14C 0.9800 . ?

loop_
_geom_torsion_atom_site_label_1
_geom_torsion_atom_site_label_2
_geom_torsion_atom_site_label_3
_geom_torsion_atom_site_label_4
_geom_torsion
_geom_torsion_site_symmetry_1
_geom_torsion_site_symmetry_2
_geom_torsion_site_symmetry_3
_geom_torsion_site_symmetry_4
_geom_torsion_publ_flag
C1 Ga1 C31 C33 -11.2(2) . . . . ?
C32 Ga1 C31 C33 169.28(17) . . . . ?
C1 Ga1 C31 C32 122.31(14) . . . 3_775 ?
C32 Ga1 C31 C32 -57.19(17) . . . 3_775 ?
C32 C31 C33 C34 146.44(19) 3_775 . . . ?
Ga1 C31 C33 C34 -82.9(2) . . . . ?
C32 C31 C33 C38 -28.3(3) 3_775 . . . ?
Ga1 C31 C33 C38 102.4(2) . . . . ?
C34 C33 C38 C37 -1.4(3) . . . . ?
C31 C33 C38 C37 173.41(18) . . . . ?
C33 C38 C37 C36 -0.7(3) . . . . ?
C38 C37 C36 C35 1.8(3) . . . . ?
C37 C36 C35 C34 -0.8(3) . . . . ?
C36 C35 C34 C33 -1.4(3) . . . . ?
C38 C33 C34 C35 2.4(3) . . . . ?
C31 C33 C34 C35 -172.52(18) . . . . ?
C1 Ga1 C32 C31 -117.81(15) . . . 3_775 ?
C31 Ga1 C32 C31 61.82(18) . . . 3_775 ?
C32 Ga1 C1 C6 -107.93(16) . . . . ?
C31 Ga1 C1 C6 72.6(2) . . . . ?
C32 Ga1 C1 C2 65.24(17) . . . . ?
C31 Ga1 C1 C2 -114.24(16) . . . . ?
C6 C1 C2 C3 1.3(3) . . . . ?
Ga1 C1 C2 C3 -172.22(14) . . . . ?
C6 C1 C2 C7 -176.59(16) . . . . ?
Ga1 C1 C2 C7 9.9(2) . . . . ?
C1 C2 C3 C4 0.2(3) . . . . ?
C7 C2 C3 C4 178.00(17) . . . . ?
C2 C3 C4 C5 -0.7(3) . . . . ?
C3 C4 C5 C6 -0.3(3) . . . . ?
C4 C5 C6 C1 1.7(3) . . . . ?
C4 C5 C6 C19 -175.43(17) . . . . ?
C2 C1 C6 C5 -2.2(3) . . . . ?
Ga1 C1 C6 C5 170.96(15) . . . . ?
C2 C1 C6 C19 174.96(16) . . . . ?
Ga1 C1 C6 C19 -11.9(2) . . . . ?
C5 C6 C19 C20 -104.2(2) . . . . ?
C1 C6 C19 C20 78.6(2) . . . . ?
C5 C6 C19 C24 75.8(2) . . . . ?
C1 C6 C19 C24 -101.4(2) . . . . ?
C24 C19 C20 C21 1.5(3) . . . . ?
C6 C19 C20 C21 -178.55(17) . . . . ?
C24 C19 C20 C25 -171.65(17) . . . . ?
C6 C19 C20 C25 8.3(3) . . . . ?
C21 C20 C25 C27 36.8(3) . . . . ?
C19 C20 C25 C27 -150.1(2) . . . . ?
C21 C20 C25 C26 -86.2(2) . . . . ?
C19 C20 C25 C26 86.8(2) . . . . ?
C19 C20 C21 C22 -2.2(3) . . . . ?
C25 C20 C21 C22 171.03(18) . . . . ?
C20 C21 C22 C23 1.0(3) . . . . ?
C21 C22 C23 C24 1.0(3) . . . . ?
C22 C23 C24 C19 -1.6(3) . . . . ?
C22 C23 C24 C28 179.77(19) . . . . ?
C20 C19 C24 C23 0.4(3) . . . . ?
C6 C19 C24 C23 -179.59(17) . . . . ?
C20 C19 C24 C28 178.98(18) . . . . ?
C6 C19 C24 C28 -1.0(3) . . . . ?
C23 C24 C28 C29 66.5(2) . . . . ?
C19 C24 C28 C29 -112.0(2) . . . . ?
C23 C24 C28 C30 -57.8(3) . . . . ?
C19 C24 C28 C30 123.7(2) . . . . ?
C3 C2 C7 C8 68.2(3) . . . . ?
C1 C2 C7 C8 -113.9(2) . . . . ?
C3 C2 C7 C12 -112.3(2) . . . . ?
C1 C2 C7 C12 65.6(2) . . . . ?
C12 C7 C8 C9 -3.1(3) . . . . ?
C2 C7 C8 C9 176.34(18) . . . . ?
C12 C7 C8 C13 174.43(18) . . . . ?
C2 C7 C8 C13 -6.1(3) . . . . ?
C7 C8 C9 C10 0.1(3) . . . . ?
C13 C8 C9 C10 -177.60(19) . . . . ?
C8 C9 C10 C11 2.4(3) . . . . ?
C9 C10 C11 C12 -1.9(3) . . . . ?
C10 C11 C12 C7 -1.1(3) . . . . ?
C10 C11 C12 C16 176.81(19) . . . . ?
C8 C7 C12 C11 3.6(3) . . . . ?
C2 C7 C12 C11 -175.85(18) . . . . ?
C8 C7 C12 C16 -174.25(18) . . . . ?
C2 C7 C12 C16 6.3(3) . . . . ?
C11 C12 C16 C18 2.3(3) . . . . ?
C7 C12 C16 C18 -179.91(19) . . . . ?
C11 C12 C16 C17 -120.7(2) . . . . ?
C7 C12 C16 C17 57.1(3) . . . . ?
C9 C8 C13 C14 -50.8(3) . . . . ?
C7 C8 C13 C14 131.6(2) . . . . ?
C9 C8 C13 C15 71.2(2) . . . . ?
C7 C8 C13 C15 -106.3(2) . . . . ?
